data_1563072
loop_
_publ_author_name
'Raw, Adam D.'
'Ibers, James A.'

_publ_section_title
;
 Syntheses and crystal structures of the quaternary uranium lanthanide
 oxyselenides UYb2O2Se3 and U2Ln2O4Se3 (Ln=Pr, Sm, Gd)
;
_journal_name_full 'Journal of Solid State Chemistry'
_journal_page_first 177
_journal_page_last 181
_journal_paper_doi 10.1016/j.jssc.2011.12.002
_journal_volume 186
_journal_year 2012
_chemical_formula_moiety 'U2 Gd2 O4 Se3'
_chemical_formula_sum 'Gd2 O4 Se3 U2'
_chemical_formula_weight 1091.44
_chemical_name_common 'Uranium Gadolinium Oxyselenide'
_space_group_IT_number 55
_space_group_name_Hall '-P 2 2ab'
_space_group_name_H-M_alt 'P b a m'
_symmetry_cell_setting orthorhombic
_symmetry_space_group_name_H-M 'P b a m'
_atom_sites_solution_primary direct
_atom_sites_solution_secondary difmap
_cell_angle_alpha 90.00
_cell_angle_beta 90.00
_cell_angle_gamma 90.00
_cell_formula_units_Z 2
_cell_length_a 6.9724(4)
_cell_length_b 14.8052(7)
_cell_length_c 3.9678(2)
_cell_measurement_reflns_used 4530
_cell_measurement_temperature 100(2)
_cell_measurement_theta_max 28.46
_cell_measurement_theta_min 2.75
_cell_volume 409.59(4)
_computing_cell_refinement 'SAINT (Bruker, 2009)'
_computing_data_collection 'SMART APEX CCD (Bruker 2003, 2009)'
_computing_data_reduction 'SAINT (Bruker, 2009)'
_computing_molecular_graphics 'CrystalMaker (Palmer, 2009)'
_computing_publication_material 'SHELXTL-97 (Sheldrick, 2008)'
_computing_structure_refinement 'SHELXL-97 (Sheldrick, 2008)'
_computing_structure_solution 'SHELXS-97 (Sheldrick, 2008)'
_diffrn_ambient_temperature 100(2)
_diffrn_measured_fraction_theta_full 0.975
_diffrn_measured_fraction_theta_max 0.975
_diffrn_measurement_device_type 'Bruker APEX-II CCD'
_diffrn_measurement_method '\f and \w scans'
_diffrn_radiation_monochromator graphite
_diffrn_radiation_source 'fine-focus sealed tube'
_diffrn_radiation_type MoK\a
_diffrn_radiation_wavelength 0.71073
_diffrn_reflns_av_R_equivalents 0.0345
_diffrn_reflns_av_sigmaI/netI 0.0193
_diffrn_reflns_limit_h_max 8
_diffrn_reflns_limit_h_min -9
_diffrn_reflns_limit_k_max 19
_diffrn_reflns_limit_k_min -19
_diffrn_reflns_limit_l_max 5
_diffrn_reflns_limit_l_min -5
_diffrn_reflns_number 4530
_diffrn_reflns_theta_full 28.46
_diffrn_reflns_theta_max 28.46
_diffrn_reflns_theta_min 2.75
_exptl_absorpt_coefficient_mu 68.684
_exptl_absorpt_correction_T_max 0.1306
_exptl_absorpt_correction_T_min 0.0226
_exptl_absorpt_correction_type numerical
_exptl_absorpt_process_details 'face indexed, SADABS (Sheldrick, 2008b)'
_exptl_crystal_colour black
_exptl_crystal_density_diffrn 8.850
_exptl_crystal_density_method 'not measured'
_exptl_crystal_description 'square plate'
_exptl_crystal_F_000 892
_exptl_crystal_size_max 0.23
_exptl_crystal_size_mid 0.22
_exptl_crystal_size_min 0.05
_refine_diff_density_max 1.687
_refine_diff_density_min -2.336
_refine_diff_density_rms 0.365
_refine_ls_extinction_coef 0.0042(3)
_refine_ls_extinction_expression Fc^*^=kFc[1+0.001xFc^2^\l^3^/sin(2\q)]^-1/4^
_refine_ls_extinction_method SHELXL
_refine_ls_goodness_of_fit_ref 1.777
_refine_ls_matrix_type full
_refine_ls_number_parameters 40
_refine_ls_number_reflns 580
_refine_ls_number_restraints 5
_refine_ls_restrained_S_all 1.769
_refine_ls_R_factor_all 0.0222
_refine_ls_R_factor_gt 0.0217
_refine_ls_shift/su_max 0.003
_refine_ls_shift/su_mean 0.000
_refine_ls_structure_factor_coef Fsqd
_refine_ls_weighting_details
; calc 
 [1.00000+0.00000exp(0.00(sin\q/\l)^2^)]/ 
   [\s^2^(Fo^2^)+0.0000+0.0000*P+(0.0196P)^2^+0.0000sin\q/\l] 
 where P = 1.00000Fo^2^ + 0.00000Fc^2^ 
;
_refine_ls_weighting_scheme calc
_refine_ls_wR_factor_gt 0.0576
_refine_ls_wR_factor_ref 0.0577
_reflns_number_gt 565
_reflns_number_total 580
_reflns_threshold_expression >2sigma(I)
_cod_data_source_file JSSC-2012-186-177.cif
_cod_data_source_block U2Gd2O4Se3
_cod_original_sg_symbol_H-M Pbam
_cod_database_code 1563072

loop_
_symmetry_equiv_pos_as_xyz
'x, y, z'
'-x, -y, z'
'-x+1/2, y+1/2, -z'
'x+1/2, -y+1/2, -z'
'-x, -y, -z'
'x, y, -z'
'x-1/2, -y-1/2, z'
'-x-1/2, y-1/2, z'

loop_
_atom_site_label
_atom_site_type_symbol
_atom_site_fract_x
_atom_site_fract_y
_atom_site_fract_z
_atom_site_U_iso_or_equiv
_atom_site_adp_type
_atom_site_occupancy
_atom_site_symmetry_multiplicity
_atom_site_calc_flag
_atom_site_refinement_flags
_atom_site_disorder_assembly
_atom_site_disorder_group
Gd1 Gd 0.20812(5) 0.15019(3) 0.0000 0.00760(17) Uani 0.8019(10) 2 d SP . .
U1 U 0.20812(5) 0.15019(3) 0.0000 0.00760(17) Uani 0.1981(10) 2 d SP . .
U2 U 0.29434(4) 0.42054(2) 0.5000 0.00810(16) Uani 0.8019(10) 2 d SP . .
Gd2 Gd 0.29434(4) 0.42054(2) 0.5000 0.00810(16) Uani 0.1981(10) 2 d SP . .
Se1 Se 0.0000 0.5000 0.0000 0.0070(2) Uani 1 4 d S . .
Se2 Se 0.00020(10) 0.27688(5) 0.5000 0.0074(2) Uani 1 2 d S . .
O1 O 0.3900(7) 0.3902(4) 0.0000 0.0068(11) Uani 1 2 d S . .
O2 O 0.1403(8) 0.0691(4) 0.5000 0.0073(11) Uani 1 2 d S . .

loop_
_atom_site_aniso_label
_atom_site_aniso_U_11
_atom_site_aniso_U_22
_atom_site_aniso_U_33
_atom_site_aniso_U_23
_atom_site_aniso_U_13
_atom_site_aniso_U_12
Gd1 0.0071(2) 0.0104(3) 0.0053(2) 0.000 0.000 0.00005(11)
U1 0.0071(2) 0.0104(3) 0.0053(2) 0.000 0.000 0.00005(11)
U2 0.0098(2) 0.0100(2) 0.0045(2) 0.000 0.000 -0.00094(10)
Gd2 0.0098(2) 0.0100(2) 0.0045(2) 0.000 0.000 -0.00094(10)
Se1 0.0064(5) 0.0090(5) 0.0057(5) 0.000 0.000 -0.0004(4)
Se2 0.0069(4) 0.0096(4) 0.0057(4) 0.000 0.000 0.0006(3)
O1 0.001(2) 0.015(3) 0.004(2) 0.000 0.000 0.004(2)
O2 0.006(3) 0.011(3) 0.004(2) 0.000 0.000 -0.002(2)

loop_
_atom_type_symbol
_atom_type_description
_atom_type_scat_dispersion_real
_atom_type_scat_dispersion_imag
_atom_type_scat_source
O O 0.0106 0.0060 'International Tables Vol C Tables 4.2.6.8 and 6.1.1.4'
Se Se -0.0929 2.2259 'International Tables Vol C Tables 4.2.6.8 and 6.1.1.4'
Gd Gd -0.1653 3.9035 'International Tables Vol C Tables 4.2.6.8 and 6.1.1.4'
U U -9.6767 9.6646 'International Tables Vol C Tables 4.2.6.8 and 6.1.1.4'

loop_
_geom_angle_atom_site_label_1
_geom_angle_atom_site_label_2
_geom_angle_atom_site_label_3
_geom_angle
_geom_angle_site_symmetry_1
_geom_angle_site_symmetry_3
O1 Gd1 O2 71.03(14) 7_565 1_554
O1 Gd1 O2 71.03(14) 7_565 .
O2 Gd1 O2 113.9(2) 1_554 .
O1 Gd1 Se1 117.37(14) 7_565 3_545
O2 Gd1 Se1 76.16(14) 1_554 3_545
O2 Gd1 Se1 76.16(14) . 3_545
O1 Gd1 Se2 137.64(4) 7_565 7_665
O2 Gd1 Se2 149.40(14) 1_554 7_665
O2 Gd1 Se2 76.53(12) . 7_665
Se1 Gd1 Se2 79.036(16) 3_545 7_665
O1 Gd1 Se2 137.64(4) 7_565 7_664
O2 Gd1 Se2 76.53(12) 1_554 7_664
O2 Gd1 Se2 149.40(14) . 7_664
Se1 Gd1 Se2 79.036(16) 3_545 7_664
Se2 Gd1 Se2 81.44(2) 7_665 7_664
O1 Gd1 Se2 72.85(10) 7_565 .
O2 Gd1 Se2 138.77(14) 1_554 .
O2 Gd1 Se2 71.10(13) . .
Se1 Gd1 Se2 139.839(10) 3_545 .
Se2 Gd1 Se2 71.334(8) 7_665 .
Se2 Gd1 Se2 121.149(14) 7_664 .
O1 Gd1 Se2 72.85(10) 7_565 1_554
O2 Gd1 Se2 71.10(13) 1_554 1_554
O2 Gd1 Se2 138.77(14) . 1_554
Se1 Gd1 Se2 139.839(10) 3_545 1_554
Se2 Gd1 Se2 121.149(14) 7_665 1_554
Se2 Gd1 Se2 71.334(8) 7_664 1_554
Se2 Gd1 Se2 79.85(2) . 1_554
O1 Gd1 Gd2 33.195(19) 7_565 7_564
O2 Gd1 Gd2 40.70(13) 1_554 7_564
O2 Gd1 Gd2 98.74(12) . 7_564
Se1 Gd1 Gd2 108.762(11) 3_545 7_564
Se2 Gd1 Gd2 169.893(15) 7_665 7_564
Se2 Gd1 Gd2 106.035(10) 7_664 7_564
Se2 Gd1 Gd2 98.744(16) . 7_564
Se2 Gd1 Gd2 56.990(15) 1_554 7_564
O1 Gd1 U2 33.195(19) 7_565 7_564
O2 Gd1 U2 40.70(13) 1_554 7_564
O2 Gd1 U2 98.74(12) . 7_564
Se1 Gd1 U2 108.762(11) 3_545 7_564
Se2 Gd1 U2 169.893(15) 7_665 7_564
Se2 Gd1 U2 106.035(10) 7_664 7_564
Se2 Gd1 U2 98.744(16) . 7_564
Se2 Gd1 U2 56.990(15) 1_554 7_564
Gd2 Gd1 U2 0.000(6) 7_564 7_564
O1 Gd1 Gd2 33.195(19) 7_565 7_565
O2 Gd1 Gd2 98.74(12) 1_554 7_565
O2 Gd1 Gd2 40.70(13) . 7_565
Se1 Gd1 Gd2 108.762(11) 3_545 7_565
Se2 Gd1 Gd2 106.035(10) 7_665 7_565
Se2 Gd1 Gd2 169.893(15) 7_664 7_565
Se2 Gd1 Gd2 56.990(15) . 7_565
Se2 Gd1 Gd2 98.744(16) 1_554 7_565
Gd2 Gd1 Gd2 65.757(9) 7_564 7_565
U2 Gd1 Gd2 65.757(9) 7_564 7_565
O1 Gd1 U2 33.195(19) 7_565 7_565
O2 Gd1 U2 98.74(12) 1_554 7_565
O2 Gd1 U2 40.70(13) . 7_565
Se1 Gd1 U2 108.762(11) 3_545 7_565
Se2 Gd1 U2 106.035(10) 7_665 7_565
Se2 Gd1 U2 169.893(15) 7_664 7_565
Se2 Gd1 U2 56.990(15) . 7_565
Se2 Gd1 U2 98.744(16) 1_554 7_565
Gd2 Gd1 U2 65.757(9) 7_564 7_565
U2 Gd1 U2 65.757(9) 7_564 7_565
Gd2 Gd1 U2 0.000(12) 7_565 7_565
O1 U2 O1 135.9(3) 1_556 .
O1 U2 O2 98.17(15) 1_556 3_556
O1 U2 O2 98.17(15) . 3_556
O1 U2 O2 72.69(13) 1_556 7_665
O1 U2 O2 72.69(13) . 7_665
O2 U2 O2 74.7(2) 3_556 7_665
O1 U2 Se2 93.74(14) 1_556 .
O1 U2 Se2 93.74(14) . .
O2 U2 Se2 147.75(14) 3_556 .
O2 U2 Se2 137.60(13) 7_665 .
O1 U2 Se1 151.95(13) 1_556 .
O1 U2 Se1 72.03(13) . .
O2 U2 Se1 76.22(11) 3_556 .
O2 U2 Se1 129.73(7) 7_665 .
Se2 U2 Se1 79.217(13) . .
O1 U2 Se1 72.03(13) 1_556 1_556
O1 U2 Se1 151.95(13) . 1_556
O2 U2 Se1 76.22(11) 3_556 1_556
O2 U2 Se1 129.73(7) 7_665 1_556
Se2 U2 Se1 79.217(13) . 1_556
Se1 U2 Se1 79.971(8) . 1_556
O1 U2 Se2 71.00(14) 1_556 7_665
O1 U2 Se2 71.00(14) . 7_665
O2 U2 Se2 142.14(14) 3_556 7_665
O2 U2 Se2 67.48(13) 7_665 7_665
Se2 U2 Se2 70.113(9) . 7_665
Se1 U2 Se2 129.424(10) . 7_665
Se1 U2 Se2 129.424(10) 1_556 7_665
O1 U2 Gd1 35.99(13) 1_556 7_666
O1 U2 Gd1 101.37(13) . 7_666
O2 U2 Gd1 96.91(12) 3_556 7_666
O2 U2 Gd1 39.68(7) 7_665 7_666
Se2 U2 Gd1 109.981(16) . 7_666
Se1 U2 Gd1 169.353(10) . 7_666
Se1 U2 Gd1 106.566(5) 1_556 7_666
Se2 U2 Gd1 52.758(12) 7_665 7_666
O1 U2 U1 35.99(13) 1_556 7_666
O1 U2 U1 101.37(13) . 7_666
O2 U2 U1 96.91(12) 3_556 7_666
O2 U2 U1 39.68(7) 7_665 7_666
Se2 U2 U1 109.981(16) . 7_666
Se1 U2 U1 169.353(10) . 7_666
Se1 U2 U1 106.566(5) 1_556 7_666
Se2 U2 U1 52.758(12) 7_665 7_666
Gd1 U2 U1 0.000(12) 7_666 7_666
O1 U2 Gd1 101.37(13) 1_556 7_665
O1 U2 Gd1 35.99(13) . 7_665
O2 U2 Gd1 96.91(12) 3_556 7_665
O2 U2 Gd1 39.68(7) 7_665 7_665
Se2 U2 Gd1 109.981(16) . 7_665
Se1 U2 Gd1 106.566(5) . 7_665
Se1 U2 Gd1 169.353(10) 1_556 7_665
Se2 U2 Gd1 52.758(12) 7_665 7_665
Gd1 U2 Gd1 65.757(9) 7_666 7_665
U1 U2 Gd1 65.757(9) 7_666 7_665
O1 U2 U1 101.37(13) 1_556 7_665
O1 U2 U1 35.99(13) . 7_665
O2 U2 U1 96.91(12) 3_556 7_665
O2 U2 U1 39.68(7) 7_665 7_665
Se2 U2 U1 109.981(16) . 7_665
Se1 U2 U1 106.566(5) . 7_665
Se1 U2 U1 169.353(10) 1_556 7_665
Se2 U2 U1 52.758(12) 7_665 7_665
Gd1 U2 U1 65.757(9) 7_666 7_665
U1 U2 U1 65.757(9) 7_666 7_665
Gd1 U2 U1 0.000(12) 7_665 7_665
U1 Se1 U1 180.0 7_565 3
U1 Se1 Gd1 0.000(9) 7_565 7_565
U1 Se1 Gd1 180.0 3 7_565
U1 Se1 Gd1 180.0 7_565 3
U1 Se1 Gd1 0.000(10) 3 3
Gd1 Se1 Gd1 180.0 7_565 3
U1 Se1 U2 99.654(9) 7_565 .
U1 Se1 U2 80.346(9) 3 .
Gd1 Se1 U2 99.654(9) 7_565 .
Gd1 Se1 U2 80.346(9) 3 .
U1 Se1 Gd2 80.347(9) 7_565 5_565
U1 Se1 Gd2 99.653(9) 3 5_565
Gd1 Se1 Gd2 80.347(9) 7_565 5_565
Gd1 Se1 Gd2 99.653(9) 3 5_565
U2 Se1 Gd2 180.0 . 5_565
U1 Se1 U2 80.347(9) 7_565 5_565
U1 Se1 U2 99.653(9) 3 5_565
Gd1 Se1 U2 80.347(9) 7_565 5_565
Gd1 Se1 U2 99.653(9) 3 5_565
U2 Se1 U2 180.0 . 5_565
Gd2 Se1 U2 0.000(14) 5_565 5_565
U1 Se1 Gd2 80.347(9) 7_565 5_566
U1 Se1 Gd2 99.653(9) 3 5_566
Gd1 Se1 Gd2 80.347(9) 7_565 5_566
Gd1 Se1 Gd2 99.653(9) 3 5_566
U2 Se1 Gd2 100.030(8) . 5_566
Gd2 Se1 Gd2 79.970(8) 5_565 5_566
U2 Se1 Gd2 79.970(8) 5_565 5_566
U1 Se1 U2 80.347(9) 7_565 5_566
U1 Se1 U2 99.653(9) 3 5_566
Gd1 Se1 U2 80.347(9) 7_565 5_566
Gd1 Se1 U2 99.653(9) 3 5_566
U2 Se1 U2 100.030(8) . 5_566
Gd2 Se1 U2 79.970(8) 5_565 5_566
U2 Se1 U2 79.970(8) 5_565 5_566
Gd2 Se1 U2 0.000(8) 5_566 5_566
U1 Se1 Gd2 99.653(9) 7_565 1_554
U1 Se1 Gd2 80.347(9) 3 1_554
Gd1 Se1 Gd2 99.653(9) 7_565 1_554
Gd1 Se1 Gd2 80.347(9) 3 1_554
U2 Se1 Gd2 79.970(8) . 1_554
Gd2 Se1 Gd2 100.030(8) 5_565 1_554
U2 Se1 Gd2 100.030(8) 5_565 1_554
Gd2 Se1 Gd2 180.0 5_566 1_554
U2 Se1 Gd2 180.0 5_566 1_554
U1 Se1 U2 99.653(9) 7_565 1_554
U1 Se1 U2 80.347(9) 3 1_554
Gd1 Se1 U2 99.653(9) 7_565 1_554
Gd1 Se1 U2 80.347(9) 3 1_554
U2 Se1 U2 79.970(8) . 1_554
Gd2 Se1 U2 100.030(8) 5_565 1_554
U2 Se1 U2 100.030(8) 5_565 1_554
Gd2 Se1 U2 180.0 5_566 1_554
U2 Se1 U2 180.0 5_566 1_554
Gd2 Se1 U2 0.000(11) 1_554 1_554
U2 Se2 U1 102.08(2) . 7_565
U2 Se2 Gd1 102.08(2) . 7_565
U1 Se2 Gd1 0.000(17) 7_565 7_565
U2 Se2 U1 102.08(2) . 7_566
U1 Se2 U1 81.44(2) 7_565 7_566
Gd1 Se2 U1 81.44(2) 7_565 7_566
U2 Se2 Gd1 102.08(2) . 7_566
U1 Se2 Gd1 81.44(2) 7_565 7_566
Gd1 Se2 Gd1 81.44(2) 7_565 7_566
U1 Se2 Gd1 0.000(9) 7_566 7_566
U2 Se2 Gd1 96.39(2) . 1_556
U1 Se2 Gd1 161.47(3) 7_565 1_556
Gd1 Se2 Gd1 161.47(3) 7_565 1_556
U1 Se2 Gd1 96.361(9) 7_566 1_556
Gd1 Se2 Gd1 96.361(9) 7_566 1_556
U2 Se2 U1 96.39(2) . 1_556
U1 Se2 U1 161.47(3) 7_565 1_556
Gd1 Se2 U1 161.47(3) 7_565 1_556
U1 Se2 U1 96.361(9) 7_566 1_556
Gd1 Se2 U1 96.361(9) 7_566 1_556
Gd1 Se2 U1 0.000(12) 1_556 1_556
U2 Se2 Gd1 96.39(2) . .
U1 Se2 Gd1 96.362(9) 7_565 .
Gd1 Se2 Gd1 96.362(9) 7_565 .
U1 Se2 Gd1 161.47(3) 7_566 .
Gd1 Se2 Gd1 161.47(3) 7_566 .
Gd1 Se2 Gd1 79.85(2) 1_556 .
U1 Se2 Gd1 79.85(2) 1_556 .
U2 Se2 Gd2 162.20(3) . 7_565
U1 Se2 Gd2 91.347(19) 7_565 7_565
Gd1 Se2 Gd2 91.347(19) 7_565 7_565
U1 Se2 Gd2 91.347(19) 7_566 7_565
Gd1 Se2 Gd2 91.347(19) 7_566 7_565
Gd1 Se2 Gd2 70.251(18) 1_556 7_565
U1 Se2 Gd2 70.251(18) 1_556 7_565
Gd1 Se2 Gd2 70.251(18) . 7_565
U2 Se2 U2 162.20(3) . 7_565
U1 Se2 U2 91.347(19) 7_565 7_565
Gd1 Se2 U2 91.347(19) 7_565 7_565
U1 Se2 U2 91.347(19) 7_566 7_565
Gd1 Se2 U2 91.347(19) 7_566 7_565
Gd1 Se2 U2 70.251(18) 1_556 7_565
U1 Se2 U2 70.251(18) 1_556 7_565
Gd1 Se2 U2 70.251(18) . 7_565
Gd2 Se2 U2 0.000(11) 7_565 7_565
Gd2 O1 U2 0.00(2) 1_554 1_554
Gd2 O1 U2 135.9(3) 1_554 .
U2 O1 U2 135.9(3) 1_554 .
Gd2 O1 Gd1 110.82(13) 1_554 7_665
U2 O1 Gd1 110.82(13) 1_554 7_665
U2 O1 Gd1 110.82(13) . 7_665
Gd2 O1 U1 110.82(13) 1_554 7_665
U2 O1 U1 110.82(13) 1_554 7_665
U2 O1 U1 110.82(13) . 7_665
Gd1 O1 U1 0.000(19) 7_665 7_665
Gd2 O2 U2 0.000(3) 3_546 3_546
Gd2 O2 Gd1 117.14(14) 3_546 .
U2 O2 Gd1 117.14(14) 3_546 .
Gd2 O2 Gd1 117.14(14) 3_546 1_556
U2 O2 Gd1 117.14(14) 3_546 1_556
Gd1 O2 Gd1 113.9(2) . 1_556
Gd2 O2 U1 117.14(14) 3_546 1_556
U2 O2 U1 117.14(14) 3_546 1_556
Gd1 O2 U1 113.9(2) . 1_556
Gd1 O2 U1 0.000(17) 1_556 1_556
Gd2 O2 Gd2 105.3(2) 3_546 7_565
U2 O2 Gd2 105.3(2) 3_546 7_565
Gd1 O2 Gd2 99.63(16) . 7_565
Gd1 O2 Gd2 99.63(16) 1_556 7_565
U1 O2 Gd2 99.63(16) 1_556 7_565
Gd2 O2 U2 105.3(2) 3_546 7_565
U2 O2 U2 105.3(2) 3_546 7_565
Gd1 O2 U2 99.63(16) . 7_565
Gd1 O2 U2 99.63(16) 1_556 7_565
U1 O2 U2 99.63(16) 1_556 7_565
Gd2 O2 U2 0.000(1) 7_565 7_565

loop_
_geom_bond_atom_site_label_1
_geom_bond_atom_site_label_2
_geom_bond_distance
_geom_bond_site_symmetry_2
Gd1 O1 2.297(5) 7_565
Gd1 O2 2.367(3) 1_554
Gd1 O2 2.367(3) .
Gd1 Se1 3.0143(4) 3_545
Gd1 Se2 3.0412(6) 7_665
Gd1 Se2 3.0412(6) 7_664
Gd1 Se2 3.0912(7) .
Gd1 Se2 3.0912(7) 1_554
Gd1 Gd2 3.6545(4) 7_564
Gd1 U2 3.6545(4) 7_564
Gd1 Gd2 3.6545(4) 7_565
Gd1 U2 3.6545(4) 7_565
U2 O1 2.1406(19) 1_556
U2 O1 2.1406(19) .
U2 O2 2.246(6) 3_556
U2 O2 2.417(6) 7_665
U2 Se2 2.9546(8) .
U2 Se1 3.0873(3) .
U2 Se1 3.0873(3) 1_556
U2 Se2 3.2562(8) 7_665
U2 Gd1 3.6545(4) 7_666
U2 U1 3.6545(4) 7_666
U2 Gd1 3.6545(4) 7_665
U2 U1 3.6545(4) 7_665
Se1 U1 3.0144(4) 7_565
Se1 U1 3.0144(4) 3
Se1 Gd1 3.0144(4) 7_565
Se1 Gd1 3.0144(4) 3
Se1 Gd2 3.0874(3) 5_565
Se1 U2 3.0874(3) 5_565
Se1 Gd2 3.0874(3) 5_566
Se1 U2 3.0874(3) 5_566
Se1 Gd2 3.0874(3) 1_554
Se1 U2 3.0874(3) 1_554
Se2 U1 3.0412(6) 7_565
Se2 Gd1 3.0412(6) 7_565
Se2 U1 3.0412(6) 7_566
Se2 Gd1 3.0412(6) 7_566
Se2 Gd1 3.0912(7) 1_556
Se2 U1 3.0912(7) 1_556
Se2 Gd2 3.2561(8) 7_565
Se2 U2 3.2561(8) 7_565
O1 Gd2 2.1406(19) 1_554
O1 U2 2.1406(19) 1_554
O1 Gd1 2.297(5) 7_665
O1 U1 2.297(5) 7_665
O2 Gd2 2.246(6) 3_546
O2 U2 2.246(6) 3_546
O2 Gd1 2.367(3) 1_556
O2 U1 2.367(3) 1_556
O2 Gd2 2.417(6) 7_565
O2 U2 2.417(6) 7_565
